data_1520760
loop_
_publ_author_name
'Cheng, Shou-Ling'
'Jiang, Xiao-Ling'
'Shi, Yong'
'Tian, Wei-Sheng'

_publ_section_title
;
 Concise synthesis of the core structures of saundersiosides.
;
_journal_issue 10
_journal_name_full 'Organic letters'
_journal_page_first 2346
_journal_page_last 2349
_journal_paper_doi 10.1021/acs.orglett.5b00821
_journal_volume 17
_journal_year 2015
_chemical_absolute_configuration ad
_chemical_formula_sum 'C22 H36 O3'
_chemical_formula_weight 348.51
_chemical_name_systematic
; 
 ? 
;
_space_group_IT_number 19
_symmetry_cell_setting orthorhombic
_symmetry_space_group_name_Hall 'P 2ac 2ab'
_symmetry_space_group_name_H-M 'P 21 21 21'
_atom_sites_solution_hydrogens geom
_atom_sites_solution_primary direct
_atom_sites_solution_secondary difmap
_audit_creation_method SHELXL-97
_cell_angle_alpha 90.00
_cell_angle_beta 90.00
_cell_angle_gamma 90.00
_cell_formula_units_Z 4
_cell_length_a 8.1087(6)
_cell_length_b 11.9482(9)
_cell_length_c 20.2320(15)
_cell_measurement_reflns_used 4410
_cell_measurement_temperature 293(2)
_cell_measurement_theta_max 54.036
_cell_measurement_theta_min 5.276
_cell_volume 1960.2(3)
_computing_cell_refinement 'Bruker SMART'
_computing_data_collection 'Bruker SMART'
_computing_data_reduction 'Bruker SHELXTL'
_computing_molecular_graphics 'Bruker SHELXTL'
_computing_publication_material 'Bruker SHELXTL'
_computing_structure_refinement 'SHELXL-97 (Sheldrick, 1997)'
_computing_structure_solution 'SHELXS-97 (Sheldrick, 1990)'
_diffrn_ambient_temperature 293(2)
_diffrn_measured_fraction_theta_full 0.997
_diffrn_measured_fraction_theta_max 0.997
_diffrn_measurement_device_type 'CCD area detector'
_diffrn_measurement_method 'phi and omega scans'
_diffrn_radiation_monochromator graphite
_diffrn_radiation_source 'fine-focus sealed tube'
_diffrn_radiation_type MoK\a
_diffrn_radiation_wavelength 0.71073
_diffrn_reflns_av_R_equivalents 0.0236
_diffrn_reflns_av_sigmaI/netI 0.0256
_diffrn_reflns_limit_h_max 9
_diffrn_reflns_limit_h_min -10
_diffrn_reflns_limit_k_max 14
_diffrn_reflns_limit_k_min -14
_diffrn_reflns_limit_l_max 24
_diffrn_reflns_limit_l_min -21
_diffrn_reflns_number 10653
_diffrn_reflns_theta_full 25.99
_diffrn_reflns_theta_max 25.99
_diffrn_reflns_theta_min 2.64
_exptl_absorpt_coefficient_mu 0.076
_exptl_absorpt_correction_T_max 1.00000
_exptl_absorpt_correction_T_min 0.56483
_exptl_absorpt_correction_type empirical
_exptl_absorpt_process_details sadabs
_exptl_crystal_colour colorless
_exptl_crystal_density_diffrn 1.181
_exptl_crystal_density_method 'not measured'
_exptl_crystal_description prismatic
_exptl_crystal_F_000 768
_exptl_crystal_size_max 0.317
_exptl_crystal_size_mid 0.269
_exptl_crystal_size_min 0.213
_refine_diff_density_max 0.144
_refine_diff_density_min -0.187
_refine_diff_density_rms 0.035
_refine_ls_abs_structure_details 'Flack H D (1983), Acta Cryst. A39, 876-881'
_refine_ls_abs_structure_Flack -0.4(11)
_refine_ls_extinction_method none
_refine_ls_goodness_of_fit_ref 1.050
_refine_ls_hydrogen_treatment constr
_refine_ls_matrix_type full
_refine_ls_number_parameters 232
_refine_ls_number_reflns 3829
_refine_ls_number_restraints 0
_refine_ls_restrained_S_all 1.050
_refine_ls_R_factor_all 0.0451
_refine_ls_R_factor_gt 0.0412
_refine_ls_shift/su_max 0.000
_refine_ls_shift/su_mean 0.000
_refine_ls_structure_factor_coef Fsqd
_refine_ls_weighting_details 'calc w=1/[\s^2^(Fo^2^)+(0.0588P)^2^+0.1869P] where P=(Fo^2^+2Fc^2^)/3'
_refine_ls_weighting_scheme calc
_refine_ls_wR_factor_gt 0.1020
_refine_ls_wR_factor_ref 0.1047
_reflns_number_gt 3495
_reflns_number_total 3829
_reflns_threshold_expression >2sigma(I)
_cod_data_source_file ol5b00821_si_002.cif
_cod_data_source_block cd211406
_cod_depositor_comments
;
The following automatic conversions were performed:

'_symmetry_cell_setting' value 'Orthorhombic' changed to
'orthorhombic' according to
/usr/data/users/saulius/crontab/automatic-downloads/current/ACS/lib/dictionaries/cif_core.dic
dictionary named 'cif_core.dic' version 2.4.2 from 2011-04-26.

Automatic conversion script
Id: cif_fix_values 3271 2015-04-21 07:52:19Z andrius 
;
_cod_original_sg_symbol_H-M P2(1)2(1)2(1)
_cod_database_code 1520760

loop_
_symmetry_equiv_pos_as_xyz
'x, y, z'
'-x+1/2, -y, z+1/2'
'-x, y+1/2, -z+1/2'
'x+1/2, -y+1/2, -z'

loop_
_atom_site_label
_atom_site_type_symbol
_atom_site_fract_x
_atom_site_fract_y
_atom_site_fract_z
_atom_site_U_iso_or_equiv
_atom_site_adp_type
_atom_site_occupancy
_atom_site_symmetry_multiplicity
_atom_site_calc_flag
_atom_site_refinement_flags
O1 O 0.99837(16) 0.30030(11) 0.16891(6) 0.0537(3) Uani 1 1 d .
O2 O 0.69385(18) -0.18334(11) -0.00038(7) 0.0635(4) Uani 1 1 d .
H2 H 0.6256 -0.2155 -0.0235 0.095 Uiso 1 1 calc R
O3 O 0.38947(17) -0.15884(11) -0.06765(7) 0.0599(4) Uani 1 1 d .
H3 H 0.3292 -0.2035 -0.0485 0.090 Uiso 1 1 calc R
C1 C 0.5247(3) 0.27697(18) 0.29297(10) 0.0639(6) Uani 1 1 d .
H1A H 0.5167 0.3502 0.3135 0.077 Uiso 1 1 calc R
H1B H 0.4147 0.2524 0.2809 0.077 Uiso 1 1 calc R
C2 C 0.6042(3) 0.1937(2) 0.34028(9) 0.0710(6) Uani 1 1 d .
H2A H 0.5799 0.2130 0.3858 0.085 Uiso 1 1 calc R
H2B H 0.5649 0.1184 0.3318 0.085 Uiso 1 1 calc R
C3 C 0.7852(3) 0.20256(17) 0.32677(8) 0.0576(5) Uani 1 1 d .
H3A H 0.8575 0.1403 0.3392 0.069 Uiso 1 1 calc R
C4 C 0.8552(3) 0.31795(17) 0.32298(9) 0.0588(5) Uani 1 1 d .
H4A H 0.9717 0.3272 0.3323 0.071 Uiso 1 1 calc R
H4B H 0.7859 0.3796 0.3373 0.071 Uiso 1 1 calc R
C5 C 0.8077(2) 0.25749(13) 0.26001(8) 0.0440(4) Uani 1 1 d .
C6 C 0.9422(2) 0.21798(14) 0.21470(8) 0.0440(4) Uani 1 1 d .
H6 H 1.0358 0.1925 0.2414 0.053 Uiso 1 1 calc R
C7 C 0.8826(2) 0.12188(14) 0.17226(8) 0.0424(4) Uani 1 1 d .
H7A H 0.8618 0.0573 0.2001 0.051 Uiso 1 1 calc R
H7B H 0.9682 0.1019 0.1409 0.051 Uiso 1 1 calc R
C8 C 0.72563(19) 0.15180(12) 0.13480(7) 0.0335(3) Uani 1 1 d .
H8 H 0.7489 0.2147 0.1051 0.040 Uiso 1 1 calc R
C9 C 0.5876(2) 0.18631(13) 0.18314(8) 0.0390(4) Uani 1 1 d .
H9 H 0.5668 0.1206 0.2109 0.047 Uiso 1 1 calc R
C10 C 0.6361(2) 0.28218(14) 0.23140(8) 0.0432(4) Uani 1 1 d .
C11 C 0.4262(2) 0.20865(16) 0.14593(10) 0.0511(5) Uani 1 1 d .
H11A H 0.3398 0.2237 0.1778 0.061 Uiso 1 1 calc R
H11B H 0.4398 0.2752 0.1190 0.061 Uiso 1 1 calc R
C12 C 0.3719(2) 0.11215(15) 0.10171(9) 0.0462(4) Uani 1 1 d .
H12A H 0.2740 0.1341 0.0774 0.055 Uiso 1 1 calc R
H12B H 0.3437 0.0482 0.1290 0.055 Uiso 1 1 calc R
C13 C 0.50733(19) 0.07865(12) 0.05290(7) 0.0347(3) Uani 1 1 d .
C14 C 0.66284(18) 0.05356(12) 0.09403(7) 0.0335(3) Uani 1 1 d .
H14 H 0.6303 -0.0039 0.1260 0.040 Uiso 1 1 calc R
C15 C 0.7790(2) -0.00435(15) 0.04570(8) 0.0452(4) Uani 1 1 d .
H15A H 0.8508 -0.0565 0.0686 0.054 Uiso 1 1 calc R
H15B H 0.8464 0.0500 0.0224 0.054 Uiso 1 1 calc R
C16 C 0.6647(2) -0.06635(14) -0.00240(8) 0.0426(4) Uani 1 1 d .
H16 H 0.6850 -0.0391 -0.0474 0.051 Uiso 1 1 calc R
C17 C 0.4870(2) -0.03608(12) 0.01793(7) 0.0364(3) Uani 1 1 d .
H17 H 0.4535 -0.0901 0.0518 0.044 Uiso 1 1 calc R
C18 C 0.5350(2) 0.17175(14) 0.00187(8) 0.0481(4) Uani 1 1 d .
H18A H 0.4364 0.1821 -0.0236 0.072 Uiso 1 1 calc R
H18B H 0.6241 0.1512 -0.0270 0.072 Uiso 1 1 calc R
H18C H 0.5620 0.2402 0.0243 0.072 Uiso 1 1 calc R
C19 C 0.6280(3) 0.39681(14) 0.19836(11) 0.0564(5) Uani 1 1 d .
H19A H 0.6702 0.4526 0.2280 0.085 Uiso 1 1 calc R
H19B H 0.5155 0.4140 0.1875 0.085 Uiso 1 1 calc R
H19C H 0.6931 0.3960 0.1587 0.085 Uiso 1 1 calc R
C20 C 0.3675(2) -0.04921(15) -0.03974(8) 0.0456(4) Uani 1 1 d .
H20 H 0.3977 0.0058 -0.0736 0.055 Uiso 1 1 calc R
C21 C 0.1888(2) -0.03017(17) -0.02189(11) 0.0583(5) Uani 1 1 d .
H21A H 0.1201 -0.0511 -0.0585 0.087 Uiso 1 1 calc R
H21B H 0.1720 0.0475 -0.0118 0.087 Uiso 1 1 calc R
H21C H 0.1609 -0.0748 0.0159 0.087 Uiso 1 1 calc R
C22 C 1.0754(3) 0.39472(18) 0.19770(12) 0.0647(5) Uani 1 1 d .
H22A H 0.9929 0.4438 0.2155 0.097 Uiso 1 1 calc R
H22B H 1.1379 0.4337 0.1646 0.097 Uiso 1 1 calc R
H22C H 1.1478 0.3707 0.2325 0.097 Uiso 1 1 calc R

loop_
_atom_site_aniso_label
_atom_site_aniso_U_11
_atom_site_aniso_U_22
_atom_site_aniso_U_33
_atom_site_aniso_U_23
_atom_site_aniso_U_13
_atom_site_aniso_U_12
O1 0.0547(7) 0.0564(7) 0.0498(6) -0.0042(6) -0.0028(6) -0.0145(6)
O2 0.0682(9) 0.0449(7) 0.0773(9) -0.0187(6) -0.0158(7) 0.0163(6)
O3 0.0569(8) 0.0630(8) 0.0598(8) -0.0246(7) 0.0081(7) -0.0136(6)
C1 0.0681(13) 0.0682(12) 0.0555(11) -0.0250(10) 0.0142(11) -0.0014(10)
C2 0.1032(18) 0.0715(14) 0.0384(10) -0.0087(9) 0.0161(11) -0.0150(13)
C3 0.0865(14) 0.0519(11) 0.0343(8) -0.0009(8) -0.0029(9) 0.0025(10)
C4 0.0735(13) 0.0561(11) 0.0469(10) -0.0135(9) -0.0072(9) 0.0019(10)
C5 0.0586(11) 0.0365(8) 0.0369(8) -0.0034(6) -0.0048(8) 0.0016(7)
C6 0.0467(9) 0.0434(9) 0.0420(9) -0.0029(7) -0.0105(7) 0.0059(7)
C7 0.0427(9) 0.0402(8) 0.0444(8) -0.0048(7) -0.0020(7) 0.0068(7)
C8 0.0378(8) 0.0296(7) 0.0331(7) 0.0018(6) 0.0017(6) 0.0017(6)
C9 0.0437(9) 0.0347(8) 0.0385(8) -0.0028(7) 0.0061(7) 0.0036(7)
C10 0.0500(9) 0.0364(8) 0.0433(8) -0.0079(7) 0.0015(8) 0.0066(7)
C11 0.0428(10) 0.0527(10) 0.0579(11) -0.0179(9) 0.0024(8) 0.0107(8)
C12 0.0351(9) 0.0498(9) 0.0536(9) -0.0089(8) 0.0015(8) 0.0033(7)
C13 0.0336(8) 0.0337(7) 0.0369(7) 0.0001(6) -0.0005(6) -0.0006(6)
C14 0.0361(8) 0.0321(7) 0.0322(7) 0.0012(6) 0.0039(6) 0.0018(6)
C15 0.0376(9) 0.0511(9) 0.0468(9) -0.0109(7) 0.0012(7) 0.0059(7)
C16 0.0463(10) 0.0403(8) 0.0411(8) -0.0059(7) 0.0015(7) 0.0043(7)
C17 0.0416(9) 0.0336(7) 0.0340(7) 0.0031(6) 0.0044(7) -0.0027(6)
C18 0.0572(11) 0.0400(9) 0.0472(9) 0.0072(7) -0.0106(8) -0.0043(8)
C19 0.0640(12) 0.0374(9) 0.0679(12) -0.0070(8) -0.0133(10) 0.0088(8)
C20 0.0474(10) 0.0461(9) 0.0432(9) -0.0034(7) 0.0008(8) -0.0090(8)
C21 0.0458(11) 0.0598(11) 0.0692(12) -0.0141(10) -0.0077(9) -0.0049(9)
C22 0.0603(12) 0.0595(12) 0.0742(13) -0.0063(10) -0.0080(11) -0.0153(9)

loop_
_atom_type_symbol
_atom_type_description
_atom_type_scat_dispersion_real
_atom_type_scat_dispersion_imag
_atom_type_scat_source
C C 0.0033 0.0016 'International Tables Vol C Tables 4.2.6.8 and 6.1.1.4'
H H 0.0000 0.0000 'International Tables Vol C Tables 4.2.6.8 and 6.1.1.4'
O O 0.0106 0.0060 'International Tables Vol C Tables 4.2.6.8 and 6.1.1.4'

loop_
_geom_angle_atom_site_label_1
_geom_angle_atom_site_label_2
_geom_angle_atom_site_label_3
_geom_angle
C22 O1 C6 115.06(14)
C16 O2 H2 109.5
C20 O3 H3 109.5
C2 C1 C10 106.64(17)
C2 C1 H1A 110.4
C10 C1 H1A 110.4
C2 C1 H1B 110.4
C10 C1 H1B 110.4
H1A C1 H1B 108.6
C3 C2 C1 104.70(17)
C3 C2 H2A 110.8
C1 C2 H2A 110.8
C3 C2 H2B 110.8
C1 C2 H2B 110.8
H2A C2 H2B 108.9
C4 C3 C2 116.6(2)
C4 C3 C5 60.50(11)
C2 C3 C5 108.21(17)
C4 C3 H3A 119.1
C2 C3 H3A 119.1
C5 C3 H3A 119.1
C3 C4 C5 60.40(12)
C3 C4 H4A 117.7
C5 C4 H4A 117.7
C3 C4 H4B 117.7
C5 C4 H4B 117.7
H4A C4 H4B 114.9
C6 C5 C3 119.79(15)
C6 C5 C4 118.65(16)
C3 C5 C4 59.11(12)
C6 C5 C10 119.24(13)
C3 C5 C10 108.07(16)
C4 C5 C10 117.11(16)
O1 C6 C5 114.33(14)
O1 C6 C7 104.88(13)
C5 C6 C7 110.71(14)
O1 C6 H6 108.9
C5 C6 H6 108.9
C7 C6 H6 108.9
C6 C7 C8 111.77(13)
C6 C7 H7A 109.3
C8 C7 H7A 109.3
C6 C7 H7B 109.3
C8 C7 H7B 109.3
H7A C7 H7B 107.9
C14 C8 C7 111.59(12)
C14 C8 C9 107.88(12)
C7 C8 C9 110.70(12)
C14 C8 H8 108.9
C7 C8 H8 108.9
C9 C8 H8 108.9
C11 C9 C8 110.77(13)
C11 C9 C10 113.33(13)
C8 C9 C10 114.28(13)
C11 C9 H9 105.9
C8 C9 H9 105.9
C10 C9 H9 105.9
C19 C10 C5 112.14(15)
C19 C10 C1 111.43(15)
C5 C10 C1 102.65(14)
C19 C10 C9 112.02(14)
C5 C10 C9 108.93(13)
C1 C10 C9 109.24(15)
C12 C11 C9 113.78(14)
C12 C11 H11A 108.8
C9 C11 H11A 108.8
C12 C11 H11B 108.8
C9 C11 H11B 108.8
H11A C11 H11B 107.7
C11 C12 C13 111.67(14)
C11 C12 H12A 109.3
C13 C12 H12A 109.3
C11 C12 H12B 109.3
C13 C12 H12B 109.3
H12A C12 H12B 107.9
C12 C13 C18 110.47(13)
C12 C13 C14 106.85(12)
C18 C13 C14 112.63(13)
C12 C13 C17 116.71(13)
C18 C13 C17 110.44(12)
C14 C13 C17 99.28(11)
C8 C14 C15 119.41(13)
C8 C14 C13 114.61(12)
C15 C14 C13 104.35(12)
C8 C14 H14 105.8
C15 C14 H14 105.8
C13 C14 H14 105.8
C14 C15 C16 104.62(13)
C14 C15 H15A 110.8
C16 C15 H15A 110.8
C14 C15 H15B 110.8
C16 C15 H15B 110.8
H15A C15 H15B 108.9
O2 C16 C15 110.89(14)
O2 C16 C17 112.31(14)
C15 C16 C17 106.39(12)
O2 C16 H16 109.1
C15 C16 H16 109.1
C17 C16 H16 109.1
C20 C17 C16 111.46(13)
C20 C17 C13 120.48(13)
C16 C17 C13 103.30(12)
C20 C17 H17 107.0
C16 C17 H17 107.0
C13 C17 H17 107.0
C13 C18 H18A 109.5
C13 C18 H18B 109.5
H18A C18 H18B 109.5
C13 C18 H18C 109.5
H18A C18 H18C 109.5
H18B C18 H18C 109.5
C10 C19 H19A 109.5
C10 C19 H19B 109.5
H19A C19 H19B 109.5
C10 C19 H19C 109.5
H19A C19 H19C 109.5
H19B C19 H19C 109.5
O3 C20 C21 110.51(14)
O3 C20 C17 108.38(14)
C21 C20 C17 114.29(15)
O3 C20 H20 107.8
C21 C20 H20 107.8
C17 C20 H20 107.8
C20 C21 H21A 109.5
C20 C21 H21B 109.5
H21A C21 H21B 109.5
C20 C21 H21C 109.5
H21A C21 H21C 109.5
H21B C21 H21C 109.5
O1 C22 H22A 109.5
O1 C22 H22B 109.5
H22A C22 H22B 109.5
O1 C22 H22C 109.5
H22A C22 H22C 109.5
H22B C22 H22C 109.5

loop_
_geom_bond_atom_site_label_1
_geom_bond_atom_site_label_2
_geom_bond_distance
O1 C22 1.415(2)
O1 C6 1.426(2)
O2 C16 1.418(2)
O2 H2 0.8200
O3 C20 1.438(2)
O3 H3 0.8200
C1 C2 1.524(3)
C1 C10 1.540(3)
C1 H1A 0.9700
C1 H1B 0.9700
C2 C3 1.496(3)
C2 H2A 0.9700
C2 H2B 0.9700
C3 C4 1.493(3)
C3 C5 1.513(2)
C3 H3A 0.9800
C4 C5 1.514(2)
C4 H4A 0.9700
C4 H4B 0.9700
C5 C6 1.501(2)
C5 C10 1.536(3)
C6 C7 1.513(2)
C6 H6 0.9800
C7 C8 1.524(2)
C7 H7A 0.9700
C7 H7B 0.9700
C8 C14 1.522(2)
C8 C9 1.543(2)
C8 H8 0.9800
C9 C11 1.533(2)
C9 C10 1.556(2)
C9 H9 0.9800
C10 C19 1.526(2)
C11 C12 1.524(2)
C11 H11A 0.9700
C11 H11B 0.9700
C12 C13 1.530(2)
C12 H12A 0.9700
C12 H12B 0.9700
C13 C18 1.534(2)
C13 C14 1.540(2)
C13 C17 1.551(2)
C14 C15 1.524(2)
C14 H14 0.9800
C15 C16 1.535(2)
C15 H15A 0.9700
C15 H15B 0.9700
C16 C17 1.541(2)
C16 H16 0.9800
C17 C20 1.525(2)
C17 H17 0.9800
C18 H18A 0.9600
C18 H18B 0.9600
C18 H18C 0.9600
C19 H19A 0.9600
C19 H19B 0.9600
C19 H19C 0.9600
C20 C21 1.510(3)
C20 H20 0.9800
C21 H21A 0.9600
C21 H21B 0.9600
C21 H21C 0.9600
C22 H22A 0.9600
C22 H22B 0.9600
C22 H22C 0.9600

loop_
_geom_hbond_atom_site_label_D
_geom_hbond_atom_site_label_H
_geom_hbond_atom_site_label_A
_geom_hbond_distance_DH
_geom_hbond_distance_HA
_geom_hbond_distance_DA
_geom_hbond_angle_DHA
_geom_hbond_site_symmetry_A
O2 H2 O3 0.82 2.22 2.834(2) 132.0 .
O3 H3 O2 0.82 2.00 2.8225(18) 176.6 4_445

loop_
_geom_torsion_atom_site_label_1
_geom_torsion_atom_site_label_2
_geom_torsion_atom_site_label_3
_geom_torsion_atom_site_label_4
_geom_torsion
C10 C1 C2 C3 30.5(2)
C1 C2 C3 C4 47.2(2)
C1 C2 C3 C5 -18.3(2)
C2 C3 C4 C5 -96.78(19)
C4 C3 C5 C6 107.53(19)
C2 C3 C5 C6 -141.65(18)
C2 C3 C5 C4 110.8(2)
C4 C3 C5 C10 -111.31(17)
C2 C3 C5 C10 -0.49(19)
C3 C4 C5 C6 -109.44(19)
C3 C4 C5 C10 95.73(19)
C22 O1 C6 C5 64.5(2)
C22 O1 C6 C7 -174.11(15)
C3 C5 C6 O1 -154.43(15)
C4 C5 C6 O1 -85.62(18)
C10 C5 C6 O1 68.67(19)
C3 C5 C6 C7 87.40(19)
C4 C5 C6 C7 156.21(15)
C10 C5 C6 C7 -49.5(2)
O1 C6 C7 C8 -69.57(17)
C5 C6 C7 C8 54.21(18)
C6 C7 C8 C14 -178.02(13)
C6 C7 C8 C9 -57.85(17)
C14 C8 C9 C11 -53.76(16)
C7 C8 C9 C11 -176.11(13)
C14 C8 C9 C10 176.78(12)
C7 C8 C9 C10 54.42(17)
C6 C5 C10 C19 -80.18(19)
C3 C5 C10 C19 138.42(15)
C4 C5 C10 C19 74.50(19)
C6 C5 C10 C1 160.12(15)
C3 C5 C10 C1 18.71(18)
C4 C5 C10 C1 -45.2(2)
C6 C5 C10 C9 44.4(2)
C3 C5 C10 C9 -97.01(15)
C4 C5 C10 C9 -160.92(15)
C2 C1 C10 C19 -150.39(17)
C2 C1 C10 C5 -30.18(19)
C2 C1 C10 C9 85.31(18)
C11 C9 C10 C19 -49.1(2)
C8 C9 C10 C19 79.05(18)
C11 C9 C10 C5 -173.78(14)
C8 C9 C10 C5 -45.60(17)
C11 C9 C10 C1 74.82(19)
C8 C9 C10 C1 -157.00(14)
C8 C9 C11 C12 53.6(2)
C10 C9 C11 C12 -176.41(15)
C9 C11 C12 C13 -54.8(2)
C11 C12 C13 C18 -68.09(18)
C11 C12 C13 C14 54.74(18)
C11 C12 C13 C17 164.67(14)
C7 C8 C14 C15 -53.28(18)
C9 C8 C14 C15 -175.09(13)
C7 C8 C14 C13 -178.10(12)
C9 C8 C14 C13 60.09(15)
C12 C13 C14 C8 -60.23(16)
C18 C13 C14 C8 61.25(16)
C17 C13 C14 C8 178.08(12)
C12 C13 C14 C15 167.35(13)
C18 C13 C14 C15 -71.17(15)
C17 C13 C14 C15 45.66(14)
C8 C14 C15 C16 -160.34(13)
C13 C14 C15 C16 -30.73(16)
C14 C15 C16 O2 -119.27(15)
C14 C15 C16 C17 3.12(17)
O2 C16 C17 C20 -82.51(17)
C15 C16 C17 C20 155.99(13)
O2 C16 C17 C13 146.72(13)
C15 C16 C17 C13 25.22(16)
C12 C13 C17 C20 77.73(18)
C18 C13 C17 C20 -49.52(19)
C14 C13 C17 C20 -168.01(13)
C12 C13 C17 C16 -157.14(14)
C18 C13 C17 C16 75.61(15)
C14 C13 C17 C16 -42.88(13)
C16 C17 C20 O3 51.47(17)
C13 C17 C20 O3 172.68(13)
C16 C17 C20 C21 175.18(15)
C13 C17 C20 C21 -63.6(2)
